data_7127663
loop_
_publ_author_name
'Nayak, Mithilesh Kumar'
'Suhr, Simon'
'Chrysochos, Nicolas'
'Rawat, Hemant'
'Schulzke, Carola'
'Chandrasekhar, Vadapalli'
'Sarkar, Biprajit'
'Jana, Anukul'

_publ_section_title
;
 Tethered CAAC-CAAC dimers: oxidation to persistent radical cations and
 bridging-unit dependent reactivity/stability of the dications.
;
_journal_issue 10
_journal_name_full 'Chemical communications (Cambridge, England)'
_journal_page_first 1210
_journal_page_last 1213
_journal_paper_doi 10.1039/d0cc07385g
_journal_volume 57
_journal_year 2021
_chemical_formula_moiety 'C22 H38 N2'
_chemical_formula_sum 'C22 H38 N2'
_chemical_formula_weight 330.54
_space_group_crystal_system monoclinic
_space_group_IT_number 14
_space_group_name_Hall '-P 2yn'
_space_group_name_H-M_alt 'P 1 21/n 1'
_atom_sites_solution_hydrogens geom
_atom_sites_solution_primary dual
_atom_sites_solution_secondary difmap
_audit_creation_method SHELXL-2018/3
_audit_update_record
;
2020-05-21 deposited with the CCDC.	2020-12-18 downloaded from the CCDC.
;
_cell_angle_alpha 90
_cell_angle_beta 109.300(7)
_cell_angle_gamma 90
_cell_formula_units_Z 4
_cell_length_a 9.3676(6)
_cell_length_b 20.7476(10)
_cell_length_c 11.0903(7)
_cell_measurement_reflns_used 8511
_cell_measurement_temperature 173(2)
_cell_measurement_theta_max 29.0490
_cell_measurement_theta_min 3.4690
_cell_volume 2034.3(2)
_computing_cell_refinement 'CrysAlisPro 1.171.39.29d (Rigaku OD, 2017)'
_computing_data_collection 'CrysAlisPro 1.171.39.29d (Rigaku OD, 2017)'
_computing_data_reduction 'CrysAlisPro 1.171.39.29d (Rigaku OD, 2017)'
_computing_molecular_graphics 'Olex2 (Dolomanov et al., 2009)'
_computing_publication_material 'Olex2 (Dolomanov et al., 2009)'
_computing_structure_refinement 'SHELXL-2018/3 (Sheldrick, 2015)'
_computing_structure_solution 'ShelXT (Sheldrick, 2015)'
_diffrn_ambient_temperature 173(2)
_diffrn_measured_fraction_theta_full 0.999
_diffrn_measured_fraction_theta_max 0.916
_diffrn_measurement_device_type 'XtaLAB AFC12 (RINC): Kappa single'
_diffrn_measurement_method '\w scans'
_diffrn_radiation_type MoK\a
_diffrn_radiation_wavelength 0.71073
_diffrn_reflns_av_R_equivalents 0.0827
_diffrn_reflns_av_unetI/netI 0.0504
_diffrn_reflns_Laue_measured_fraction_full 0.999
_diffrn_reflns_Laue_measured_fraction_max 0.916
_diffrn_reflns_limit_h_max 12
_diffrn_reflns_limit_h_min -10
_diffrn_reflns_limit_k_max 27
_diffrn_reflns_limit_k_min -28
_diffrn_reflns_limit_l_max 15
_diffrn_reflns_limit_l_min -13
_diffrn_reflns_number 32939
_diffrn_reflns_point_group_measured_fraction_full 0.999
_diffrn_reflns_point_group_measured_fraction_max 0.916
_diffrn_reflns_theta_full 25.242
_diffrn_reflns_theta_max 29.049
_diffrn_reflns_theta_min 2.504
_diffrn_source 'fine-focus sealed X-ray tube'
_exptl_absorpt_coefficient_mu 0.062
_exptl_absorpt_correction_T_max 1.00000
_exptl_absorpt_correction_T_min 0.25625
_exptl_absorpt_correction_type multi-scan
_exptl_absorpt_process_details
;
CrysAlisPro 1.171.39.29d (Rigaku Oxford Diffraction, 2017)
Empirical absorption correction using spherical harmonics,
 implemented in SCALE3 ABSPACK scaling algorithm.
;
_exptl_crystal_colour colourless
_exptl_crystal_density_diffrn 1.079
_exptl_crystal_description block
_exptl_crystal_F_000 736
_exptl_crystal_size_max 0.130
_exptl_crystal_size_mid 0.120
_exptl_crystal_size_min 0.110
_refine_diff_density_max 0.232
_refine_diff_density_min -0.211
_refine_diff_density_rms 0.043
_refine_ls_extinction_method none
_refine_ls_goodness_of_fit_ref 1.060
_refine_ls_hydrogen_treatment constr
_refine_ls_matrix_type full
_refine_ls_number_parameters 255
_refine_ls_number_reflns 4978
_refine_ls_number_restraints 60
_refine_ls_restrained_S_all 1.056
_refine_ls_R_factor_all 0.0833
_refine_ls_R_factor_gt 0.0583
_refine_ls_shift/su_max 0.000
_refine_ls_shift/su_mean 0.000
_refine_ls_structure_factor_coef Fsqd
_refine_ls_weighting_details 'w=1/[\s^2^(Fo^2^)+(0.0844P)^2^+0.2589P] where P=(Fo^2^+2Fc^2^)/3'
_refine_ls_weighting_scheme calc
_refine_ls_wR_factor_gt 0.1533
_refine_ls_wR_factor_ref 0.1649
_reflns_Friedel_coverage 0.000
_reflns_number_gt 3543
_reflns_number_total 4978
_reflns_threshold_expression 'I > 2\s(I)'
_cod_data_source_file d0cc07385g2.cif
_cod_data_source_block AJ0776
_cod_depositor_comments 'Adding full bibliography for 7127659--7127670.cif.'
_cod_original_sg_symbol_H-M 'P 21/n'
_cod_database_code 7127663
_shelx_shelxl_version_number 2018/3
_shelx_space_group_comment
;
The symmetry employed for this shelxl refinement is uniquely defined
by the following loop, which should always be used as a source of
symmetry information in preference to the above space-group names.
They are only intended as comments.
;
_shelx_estimated_absorpt_t_min 0.992
_shelx_estimated_absorpt_t_max 0.993

loop_
_space_group_symop_operation_xyz
'x, y, z'
'-x+1/2, y+1/2, -z+1/2'
'-x, -y, -z'
'x-1/2, -y-1/2, z-1/2'

loop_
_atom_site_label
_atom_site_type_symbol
_atom_site_fract_x
_atom_site_fract_y
_atom_site_fract_z
_atom_site_U_iso_or_equiv
_atom_site_adp_type
_atom_site_occupancy
_atom_site_site_symmetry_order
_atom_site_calc_flag
_atom_site_refinement_flags_posn
_atom_site_refinement_flags_adp
_atom_site_refinement_flags_occupancy
_atom_site_disorder_assembly
_atom_site_disorder_group
C1 C 0.59903(14) 0.65728(6) 0.58768(11) 0.0276(3) Uani 1 1 d . . . . .
C2 C 0.67850(13) 0.60266(6) 0.59610(11) 0.0274(3) Uani 1 1 d . . . . .
C3 C 0.68404(14) 0.58868(6) 0.81609(11) 0.0290(3) Uani 1 1 d . . . . .
H3 H 0.770329 0.619043 0.853258 0.035 Uiso 1 1 calc R U . . .
C4 C 0.53751(15) 0.62711(6) 0.77927(12) 0.0290(3) Uani 1 1 d . . . . .
H4 H 0.451301 0.597005 0.739891 0.035 Uiso 1 1 calc R U . . .
C5 C 0.40303(17) 0.71758(7) 0.63009(15) 0.0420(4) Uani 1 1 d . U . . .
C7 C 0.56634(16) 0.71456(7) 0.49417(13) 0.0368(3) Uani 1 1 d . . . . .
C8 C 0.6904(2) 0.76514(8) 0.54381(18) 0.0581(5) Uani 1 1 d . . . . .
H8A H 0.709323 0.772334 0.635111 0.087 Uiso 1 1 calc R U . . .
H8B H 0.658139 0.805613 0.497203 0.087 Uiso 1 1 calc R U . . .
H8C H 0.783379 0.749926 0.530966 0.087 Uiso 1 1 calc R U . . .
C9 C 0.5373(2) 0.70332(9) 0.35246(15) 0.0522(4) Uani 1 1 d . . . . .
H9A H 0.631471 0.689821 0.339485 0.078 Uiso 1 1 calc R U . . .
H9B H 0.501115 0.743323 0.305305 0.078 Uiso 1 1 calc R U . . .
H9C H 0.460787 0.669558 0.321342 0.078 Uiso 1 1 calc R U . . .
C6 C 0.4116(4) 0.73682(17) 0.5012(3) 0.0481(7) Uani 0.847(4) 1 d . . P A 1
H6A H 0.401649 0.784152 0.490535 0.058 Uiso 0.847(4) 1 calc R U P A 1
H6B H 0.328504 0.716257 0.432246 0.058 Uiso 0.847(4) 1 calc R U P A 1
C10 C 0.4171(3) 0.77894(10) 0.7147(2) 0.0592(7) Uani 0.847(4) 1 d . U P A 1
H10A H 0.414545 0.766352 0.799155 0.089 Uiso 0.847(4) 1 calc R U P A 1
H10B H 0.332789 0.808187 0.674109 0.089 Uiso 0.847(4) 1 calc R U P A 1
H10C H 0.512963 0.800784 0.724075 0.089 Uiso 0.847(4) 1 calc R U P A 1
C11 C 0.2538(2) 0.68424(11) 0.6141(2) 0.0553(7) Uani 0.847(4) 1 d . U P A 1
H11A H 0.245261 0.675712 0.698417 0.083 Uiso 0.847(4) 1 calc R U P A 1
H11B H 0.249444 0.643433 0.568570 0.083 Uiso 0.847(4) 1 calc R U P A 1
H11C H 0.170121 0.712041 0.565123 0.083 Uiso 0.847(4) 1 calc R U P A 1
C6' C 0.459(2) 0.7583(8) 0.5338(17) 0.046(4) Uani 0.153(4) 1 d . . P A 2
H6'1 H 0.372228 0.771012 0.458336 0.055 Uiso 0.153(4) 1 calc R U P A 2
H6'2 H 0.511979 0.797724 0.575702 0.055 Uiso 0.153(4) 1 calc R U P A 2
C10' C 0.307(2) 0.7470(8) 0.6915(14) 0.078(5) Uani 0.153(4) 1 d . U P A 2
H10D H 0.255035 0.713376 0.723380 0.117 Uiso 0.153(4) 1 calc R U P A 2
H10E H 0.231784 0.774133 0.629943 0.117 Uiso 0.153(4) 1 calc R U P A 2
H10F H 0.367945 0.773506 0.763028 0.117 Uiso 0.153(4) 1 calc R U P A 2
C11' C 0.2765(12) 0.6620(6) 0.5329(12) 0.056(3) Uani 0.153(4) 1 d . U P A 2
H11D H 0.322860 0.641383 0.475442 0.083 Uiso 0.153(4) 1 calc R U P A 2
H11E H 0.183830 0.684306 0.482350 0.083 Uiso 0.153(4) 1 calc R U P A 2
H11F H 0.251866 0.629139 0.586369 0.083 Uiso 0.153(4) 1 calc R U P A 2
C12 C 0.84244(18) 0.52072(8) 0.71786(15) 0.0466(4) Uani 1 1 d . . . . .
C13 C 0.8302(2) 0.51319(9) 0.57857(17) 0.0583(5) Uani 1 1 d . . . . .
H13A H 0.769252 0.474566 0.541871 0.070 Uiso 1 1 calc R U . . .
H13B H 0.932158 0.507666 0.571602 0.070 Uiso 1 1 calc R U . . .
C14 C 0.75454(16) 0.57368(7) 0.50509(13) 0.0381(3) Uani 1 1 d . . . . .
C15 C 0.8747(2) 0.61759(9) 0.4832(2) 0.0612(5) Uani 1 1 d . . . . .
H15A H 0.826674 0.657046 0.439873 0.092 Uiso 1 1 calc R U . . .
H15B H 0.924292 0.595184 0.430071 0.092 Uiso 1 1 calc R U . . .
H15C H 0.950045 0.628684 0.565609 0.092 Uiso 1 1 calc R U . . .
C16 C 0.6438(2) 0.55032(9) 0.37783(16) 0.0615(5) Uani 1 1 d . . . . .
H16A H 0.560282 0.527114 0.393092 0.092 Uiso 1 1 calc R U . . .
H16B H 0.696364 0.521423 0.336528 0.092 Uiso 1 1 calc R U . . .
H16C H 0.603822 0.587425 0.322257 0.092 Uiso 1 1 calc R U . . .
C17 C 0.8385(3) 0.45200(9) 0.7698(2) 0.0753(7) Uani 1 1 d . . . . .
H17A H 0.868586 0.453393 0.863183 0.113 Uiso 1 1 calc R U . . .
H17B H 0.908542 0.424346 0.744511 0.113 Uiso 1 1 calc R U . . .
H17C H 0.735714 0.434620 0.734607 0.113 Uiso 1 1 calc R U . . .
C18 C 0.9845(2) 0.55624(11) 0.7966(2) 0.0726(6) Uani 1 1 d . . . . .
H18A H 0.981882 0.600418 0.764662 0.109 Uiso 1 1 calc R U . . .
H18B H 1.073693 0.533944 0.789618 0.109 Uiso 1 1 calc R U . . .
H18C H 0.989621 0.557262 0.886263 0.109 Uiso 1 1 calc R U . . .
C19 C 0.68597(18) 0.53850(7) 0.91730(13) 0.0402(4) Uani 1 1 d . . . . .
H19A H 0.605898 0.506203 0.879339 0.048 Uiso 1 1 calc R U . . .
H19B H 0.784486 0.515821 0.943794 0.048 Uiso 1 1 calc R U . . .
C20 C 0.6613(2) 0.56773(8) 1.03476(14) 0.0501(4) Uani 1 1 d . . . . .
H20A H 0.654850 0.532760 1.093482 0.060 Uiso 1 1 calc R U . . .
H20B H 0.748926 0.595241 1.080201 0.060 Uiso 1 1 calc R U . . .
C21 C 0.5197(2) 0.60725(8) 0.99969(15) 0.0529(4) Uani 1 1 d . . . . .
H21A H 0.513223 0.629452 1.076733 0.063 Uiso 1 1 calc R U . . .
H21B H 0.430721 0.578573 0.967201 0.063 Uiso 1 1 calc R U . . .
C22 C 0.51705(19) 0.65689(7) 0.89837(14) 0.0422(4) Uani 1 1 d . . . . .
H22A H 0.598679 0.688686 0.935158 0.051 Uiso 1 1 calc R U . . .
H22B H 0.419429 0.680227 0.873505 0.051 Uiso 1 1 calc R U . . .
N1 N 0.53804(12) 0.67616(5) 0.68516(10) 0.0307(3) Uani 1 1 d . . . . .
N2 N 0.70190(12) 0.55879(5) 0.70229(10) 0.0313(3) Uani 1 1 d . . . . .

loop_
_atom_site_aniso_label
_atom_site_aniso_U_11
_atom_site_aniso_U_22
_atom_site_aniso_U_33
_atom_site_aniso_U_23
_atom_site_aniso_U_13
_atom_site_aniso_U_12
C1 0.0280(6) 0.0347(7) 0.0215(6) 0.0041(5) 0.0101(5) 0.0000(5)
C2 0.0276(6) 0.0362(7) 0.0212(6) 0.0026(5) 0.0119(5) 0.0009(5)
C3 0.0371(7) 0.0317(6) 0.0202(6) 0.0006(5) 0.0120(5) -0.0002(5)
C4 0.0364(7) 0.0291(6) 0.0258(6) -0.0001(5) 0.0162(5) -0.0006(5)
C5 0.0425(8) 0.0390(8) 0.0508(9) 0.0118(7) 0.0240(7) 0.0139(6)
C7 0.0372(7) 0.0410(8) 0.0335(7) 0.0109(6) 0.0134(6) 0.0039(6)
C8 0.0659(11) 0.0431(9) 0.0605(11) 0.0153(8) 0.0143(9) -0.0079(8)
C9 0.0573(10) 0.0639(10) 0.0334(8) 0.0184(7) 0.0123(7) 0.0049(8)
C6 0.0444(16) 0.053(2) 0.0489(18) 0.0178(13) 0.0173(13) 0.0153(12)
C10 0.0786(17) 0.0347(11) 0.0721(15) -0.0011(10) 0.0356(13) 0.0165(10)
C11 0.0401(11) 0.0597(13) 0.0658(15) 0.0125(11) 0.0169(10) 0.0083(9)
C6' 0.069(12) 0.034(8) 0.035(8) 0.020(6) 0.017(8) 0.019(6)
C10' 0.104(10) 0.084(9) 0.065(7) 0.031(6) 0.053(7) 0.061(8)
C11' 0.040(6) 0.083(7) 0.045(6) 0.030(5) 0.015(5) 0.013(5)
C12 0.0529(9) 0.0527(9) 0.0424(8) 0.0162(7) 0.0266(7) 0.0256(7)
C13 0.0797(12) 0.0596(11) 0.0536(10) 0.0134(8) 0.0463(9) 0.0309(9)
C14 0.0457(8) 0.0460(8) 0.0325(7) 0.0052(6) 0.0261(6) 0.0077(6)
C15 0.0541(10) 0.0716(12) 0.0783(13) 0.0201(10) 0.0492(10) 0.0114(8)
C16 0.0889(13) 0.0616(11) 0.0400(9) -0.0117(8) 0.0295(9) 0.0059(9)
C17 0.1179(17) 0.0553(11) 0.0740(13) 0.0271(9) 0.0605(13) 0.0460(11)
C18 0.0416(10) 0.1079(17) 0.0679(13) 0.0197(11) 0.0175(9) 0.0269(10)
C19 0.0560(9) 0.0420(8) 0.0263(7) 0.0070(6) 0.0185(6) 0.0055(7)
C20 0.0775(12) 0.0521(9) 0.0248(7) 0.0046(6) 0.0222(7) 0.0009(8)
C21 0.0816(12) 0.0549(10) 0.0373(8) 0.0004(7) 0.0400(8) 0.0030(8)
C22 0.0602(9) 0.0409(8) 0.0352(8) -0.0021(6) 0.0288(7) 0.0051(7)
N1 0.0381(6) 0.0312(6) 0.0270(6) 0.0036(4) 0.0167(5) 0.0060(4)
N2 0.0402(6) 0.0337(6) 0.0245(5) 0.0048(4) 0.0168(5) 0.0089(5)

loop_
_atom_type_symbol
_atom_type_description
_atom_type_scat_dispersion_real
_atom_type_scat_dispersion_imag
_atom_type_scat_source
C C 0.0033 0.0016 'International Tables Vol C Tables 4.2.6.8 and 6.1.1.4'
H H 0.0000 0.0000 'International Tables Vol C Tables 4.2.6.8 and 6.1.1.4'
N N 0.0061 0.0033 'International Tables Vol C Tables 4.2.6.8 and 6.1.1.4'

loop_
_geom_angle_atom_site_label_1
_geom_angle_atom_site_label_2
_geom_angle_atom_site_label_3
_geom_angle
_geom_angle_site_symmetry_1
_geom_angle_site_symmetry_3
_geom_angle_publ_flag
C2 C1 N1 121.89(11) . . ?
C2 C1 C7 132.90(11) . . ?
N1 C1 C7 104.87(10) . . ?
C1 C2 N2 121.28(11) . . ?
C1 C2 C14 130.65(11) . . ?
N2 C2 C14 108.06(10) . . ?
N2 C3 C4 109.90(10) . . ?
N2 C3 C19 111.58(10) . . ?
C4 C3 C19 110.18(11) . . ?
N2 C3 H3 108.4 . . ?
C4 C3 H3 108.4 . . ?
C19 C3 H3 108.4 . . ?
N1 C4 C3 109.96(10) . . ?
N1 C4 C22 111.58(10) . . ?
C3 C4 C22 109.87(11) . . ?
N1 C4 H4 108.4 . . ?
C3 C4 H4 108.4 . . ?
C22 C4 H4 108.4 . . ?
C10' C5 N1 129.5(5) . . ?
N1 C5 C6 103.74(16) . . ?
N1 C5 C11 114.29(12) . . ?
C6 C5 C11 110.20(18) . . ?
N1 C5 C10 109.49(14) . . ?
C6 C5 C10 109.45(18) . . ?
C11 C5 C10 109.49(16) . . ?
C10' C5 C6' 119.6(9) . . ?
N1 C5 C6' 99.2(7) . . ?
C10' C5 C11' 99.7(9) . . ?
N1 C5 C11' 100.6(4) . . ?
C6' C5 C11' 104.1(7) . . ?
C9 C7 C6' 118.7(7) . . ?
C9 C7 C8 109.42(13) . . ?
C6' C7 C8 89.0(7) . . ?
C9 C7 C1 120.33(13) . . ?
C6' C7 C1 105.6(6) . . ?
C8 C7 C1 109.22(12) . . ?
C9 C7 C6 104.34(17) . . ?
C8 C7 C6 112.99(18) . . ?
C1 C7 C6 100.21(16) . . ?
C7 C8 H8A 109.5 . . ?
C7 C8 H8B 109.5 . . ?
H8A C8 H8B 109.5 . . ?
C7 C8 H8C 109.5 . . ?
H8A C8 H8C 109.5 . . ?
H8B C8 H8C 109.5 . . ?
C7 C9 H9A 109.5 . . ?
C7 C9 H9B 109.5 . . ?
H9A C9 H9B 109.5 . . ?
C7 C9 H9C 109.5 . . ?
H9A C9 H9C 109.5 . . ?
H9B C9 H9C 109.5 . . ?
C5 C6 C7 108.2(2) . . ?
C5 C6 H6A 110.1 . . ?
C7 C6 H6A 110.1 . . ?
C5 C6 H6B 110.1 . . ?
C7 C6 H6B 110.1 . . ?
H6A C6 H6B 108.4 . . ?
C5 C10 H10A 109.5 . . ?
C5 C10 H10B 109.5 . . ?
H10A C10 H10B 109.5 . . ?
C5 C10 H10C 109.5 . . ?
H10A C10 H10C 109.5 . . ?
H10B C10 H10C 109.5 . . ?
C5 C11 H11A 109.5 . . ?
C5 C11 H11B 109.5 . . ?
H11A C11 H11B 109.5 . . ?
C5 C11 H11C 109.5 . . ?
H11A C11 H11C 109.5 . . ?
H11B C11 H11C 109.5 . . ?
C7 C6' C5 105.9(9) . . ?
C7 C6' H6'1 110.5 . . ?
C5 C6' H6'1 110.5 . . ?
C7 C6' H6'2 110.5 . . ?
C5 C6' H6'2 110.5 . . ?
H6'1 C6' H6'2 108.7 . . ?
C5 C10' H10D 109.5 . . ?
C5 C10' H10E 109.5 . . ?
H10D C10' H10E 109.5 . . ?
C5 C10' H10F 109.5 . . ?
H10D C10' H10F 109.5 . . ?
H10E C10' H10F 109.5 . . ?
C5 C11' H11D 109.5 . . ?
C5 C11' H11E 109.5 . . ?
H11D C11' H11E 109.5 . . ?
C5 C11' H11F 109.5 . . ?
H11D C11' H11F 109.5 . . ?
H11E C11' H11F 109.5 . . ?
N2 C12 C13 99.75(11) . . ?
N2 C12 C18 112.37(14) . . ?
C13 C12 C18 113.06(15) . . ?
N2 C12 C17 113.72(14) . . ?
C13 C12 C17 106.35(15) . . ?
C18 C12 C17 111.00(16) . . ?
C12 C13 C14 108.78(12) . . ?
C12 C13 H13A 109.9 . . ?
C14 C13 H13A 109.9 . . ?
C12 C13 H13B 109.9 . . ?
C14 C13 H13B 109.9 . . ?
H13A C13 H13B 108.3 . . ?
C16 C14 C15 110.67(14) . . ?
C16 C14 C13 106.50(14) . . ?
C15 C14 C13 109.66(13) . . ?
C16 C14 C2 114.21(13) . . ?
C15 C14 C2 113.36(13) . . ?
C13 C14 C2 101.76(11) . . ?
C14 C15 H15A 109.5 . . ?
C14 C15 H15B 109.5 . . ?
H15A C15 H15B 109.5 . . ?
C14 C15 H15C 109.5 . . ?
H15A C15 H15C 109.5 . . ?
H15B C15 H15C 109.5 . . ?
C14 C16 H16A 109.5 . . ?
C14 C16 H16B 109.5 . . ?
H16A C16 H16B 109.5 . . ?
C14 C16 H16C 109.5 . . ?
H16A C16 H16C 109.5 . . ?
H16B C16 H16C 109.5 . . ?
C12 C17 H17A 109.5 . . ?
C12 C17 H17B 109.5 . . ?
H17A C17 H17B 109.5 . . ?
C12 C17 H17C 109.5 . . ?
H17A C17 H17C 109.5 . . ?
H17B C17 H17C 109.5 . . ?
C12 C18 H18A 109.5 . . ?
C12 C18 H18B 109.5 . . ?
H18A C18 H18B 109.5 . . ?
C12 C18 H18C 109.5 . . ?
H18A C18 H18C 109.5 . . ?
H18B C18 H18C 109.5 . . ?
C20 C19 C3 112.91(12) . . ?
C20 C19 H19A 109.0 . . ?
C3 C19 H19A 109.0 . . ?
C20 C19 H19B 109.0 . . ?
C3 C19 H19B 109.0 . . ?
H19A C19 H19B 107.8 . . ?
C21 C20 C19 111.59(12) . . ?
C21 C20 H20A 109.3 . . ?
C19 C20 H20A 109.3 . . ?
C21 C20 H20B 109.3 . . ?
C19 C20 H20B 109.3 . . ?
H20A C20 H20B 108.0 . . ?
C20 C21 C22 111.10(13) . . ?
C20 C21 H21A 109.4 . . ?
C22 C21 H21A 109.4 . . ?
C20 C21 H21B 109.4 . . ?
C22 C21 H21B 109.4 . . ?
H21A C21 H21B 108.0 . . ?
C21 C22 C4 112.94(12) . . ?
C21 C22 H22A 109.0 . . ?
C4 C22 H22A 109.0 . . ?
C21 C22 H22B 109.0 . . ?
C4 C22 H22B 109.0 . . ?
H22A C22 H22B 107.8 . . ?
C1 N1 C4 116.43(10) . . ?
C1 N1 C5 110.23(10) . . ?
C4 N1 C5 119.64(10) . . ?
C2 N2 C3 113.91(10) . . ?
C2 N2 C12 108.48(10) . . ?
C3 N2 C12 118.10(11) . . ?

loop_
_geom_bond_atom_site_label_1
_geom_bond_atom_site_label_2
_geom_bond_distance
_geom_bond_site_symmetry_2
_geom_bond_publ_flag
C1 C2 1.3420(18) . ?
C1 N1 1.4342(16) . ?
C1 C7 1.5402(18) . ?
C2 N2 1.4467(16) . ?
C2 C14 1.5372(17) . ?
C3 N2 1.4646(15) . ?
C3 C4 1.5219(18) . ?
C3 C19 1.5267(18) . ?
C3 H3 1.0000 . ?
C4 N1 1.4590(16) . ?
C4 C22 1.5266(17) . ?
C4 H4 1.0000 . ?
C5 C10' 1.432(12) . ?
C5 N1 1.4834(17) . ?
C5 C6 1.511(4) . ?
C5 C11 1.517(3) . ?
C5 C10 1.561(3) . ?
C5 C6' 1.581(18) . ?
C5 C11' 1.747(14) . ?
C7 C9 1.522(2) . ?
C7 C6' 1.52(2) . ?
C7 C8 1.527(2) . ?
C7 C6 1.547(4) . ?
C8 H8A 0.9800 . ?
C8 H8B 0.9800 . ?
C8 H8C 0.9800 . ?
C9 H9A 0.9800 . ?
C9 H9B 0.9800 . ?
C9 H9C 0.9800 . ?
C6 H6A 0.9900 . ?
C6 H6B 0.9900 . ?
C10 H10A 0.9800 . ?
C10 H10B 0.9800 . ?
C10 H10C 0.9800 . ?
C11 H11A 0.9800 . ?
C11 H11B 0.9800 . ?
C11 H11C 0.9800 . ?
C6' H6'1 0.9900 . ?
C6' H6'2 0.9900 . ?
C10' H10D 0.9800 . ?
C10' H10E 0.9800 . ?
C10' H10F 0.9800 . ?
C11' H11D 0.9800 . ?
C11' H11E 0.9800 . ?
C11' H11F 0.9800 . ?
C12 N2 1.4956(17) . ?
C12 C13 1.519(2) . ?
C12 C18 1.519(3) . ?
C12 C17 1.543(2) . ?
C13 C14 1.536(2) . ?
C13 H13A 0.9900 . ?
C13 H13B 0.9900 . ?
C14 C16 1.528(2) . ?
C14 C15 1.528(2) . ?
C15 H15A 0.9800 . ?
C15 H15B 0.9800 . ?
C15 H15C 0.9800 . ?
C16 H16A 0.9800 . ?
C16 H16B 0.9800 . ?
C16 H16C 0.9800 . ?
C17 H17A 0.9800 . ?
C17 H17B 0.9800 . ?
C17 H17C 0.9800 . ?
C18 H18A 0.9800 . ?
C18 H18B 0.9800 . ?
C18 H18C 0.9800 . ?
C19 C20 1.522(2) . ?
C19 H19A 0.9900 . ?
C19 H19B 0.9900 . ?
C20 C21 1.497(2) . ?
C20 H20A 0.9900 . ?
C20 H20B 0.9900 . ?
C21 C22 1.518(2) . ?
C21 H21A 0.9900 . ?
C21 H21B 0.9900 . ?
C22 H22A 0.9900 . ?
C22 H22B 0.9900 . ?
